data_2219467
loop_
_publ_author_name
'Wang, Yong-Tao'
'Tang, Gui-Mei'
'Zhang, Yong-Chun'
'Wan, Wen-Zhu'

_publ_section_title
;
 Piperidinium 3-hydroxy-2-naphthoate
;
_journal_coeditor_code XU2446
_journal_issue 9
_journal_name_full 'Acta Crystallographica Section E'
_journal_page_first o1753
_journal_paper_doi 10.1107/S1600536808025567
_journal_volume 64
_journal_year 2008
_chemical_formula_iupac 'C5 H12 N +, C11 H7 O3 -'
_chemical_formula_moiety 'C5 H12 N +, C11 H7 O3 -'
_chemical_formula_sum 'C16 H19 N O3'
_chemical_formula_weight 273.32
_chemical_name_systematic
;
Piperidinium 3-hydroxy-2-naphthoate
;
_space_group_IT_number 14
_symmetry_cell_setting monoclinic
_symmetry_space_group_name_Hall '-P 2yn'
_symmetry_space_group_name_H-M 'P 1 21/n 1'
_atom_sites_solution_hydrogens geom
_atom_sites_solution_primary direct
_atom_sites_solution_secondary difmap
_audit_creation_method SHELXL-97
_cell_angle_alpha 90.00
_cell_angle_beta 111.959(2)
_cell_angle_gamma 90.00
_cell_formula_units_Z 4
_cell_length_a 8.6683(3)
_cell_length_b 19.4537(5)
_cell_length_c 9.5932(3)
_cell_measurement_reflns_used 1627
_cell_measurement_temperature 298(2)
_cell_measurement_theta_max 20.53
_cell_measurement_theta_min 2.52
_cell_volume 1500.34(8)
_computing_cell_refinement 'SAINT (Bruker, 2001)'
_computing_data_collection 'SMART (Bruker, 2001)'
_computing_data_reduction 'SAINT (Bruker, 2001)'
_computing_molecular_graphics 'SHELXTL (Sheldrick, 2008)'
_computing_publication_material 'SHELXTL (Sheldrick, 2008)'
_computing_structure_refinement 'SHELXTL (Sheldrick, 2008)'
_computing_structure_solution 'SHELXTL (Sheldrick, 2008)'
_diffrn_ambient_temperature 298(2)
_diffrn_measured_fraction_theta_full 0.990
_diffrn_measured_fraction_theta_max 0.990
_diffrn_measurement_device_type 'Bruker SMART CCD area-detector'
_diffrn_measurement_method '\f and \w'
_diffrn_radiation_monochromator graphite
_diffrn_radiation_source 'fine-focus sealed tube'
_diffrn_radiation_type MoK\a
_diffrn_radiation_wavelength 0.71073
_diffrn_reflns_av_R_equivalents 0.0348
_diffrn_reflns_av_sigmaI/netI 0.0471
_diffrn_reflns_limit_h_max 11
_diffrn_reflns_limit_h_min -9
_diffrn_reflns_limit_k_max 22
_diffrn_reflns_limit_k_min -25
_diffrn_reflns_limit_l_max 12
_diffrn_reflns_limit_l_min -12
_diffrn_reflns_number 10640
_diffrn_reflns_theta_full 27.40
_diffrn_reflns_theta_max 27.40
_diffrn_reflns_theta_min 2.09
_diffrn_standards_interval_count 0
_diffrn_standards_interval_time 0
_diffrn_standards_number 0
_exptl_absorpt_coefficient_mu 0.083
_exptl_absorpt_correction_type none
_exptl_crystal_colour colourless
_exptl_crystal_density_diffrn 1.210
_exptl_crystal_density_method 'not measured'
_exptl_crystal_description block
_exptl_crystal_F_000 584
_exptl_crystal_size_max 0.40
_exptl_crystal_size_mid 0.30
_exptl_crystal_size_min 0.20
_refine_diff_density_max 0.125
_refine_diff_density_min -0.127
_refine_ls_extinction_method none
_refine_ls_goodness_of_fit_ref 0.992
_refine_ls_hydrogen_treatment constr
_refine_ls_matrix_type full
_refine_ls_number_parameters 181
_refine_ls_number_reflns 3385
_refine_ls_number_restraints 0
_refine_ls_restrained_S_all 0.992
_refine_ls_R_factor_all 0.1260
_refine_ls_R_factor_gt 0.0484
_refine_ls_shift/su_max 0.000
_refine_ls_shift/su_mean 0.000
_refine_ls_structure_factor_coef Fsqd
_refine_ls_weighting_details 'calc w=1/[\s^2^(Fo^2^)+(0.0733P)^2^] where P=(Fo^2^+2Fc^2^)/3'
_refine_ls_weighting_scheme calc
_refine_ls_wR_factor_gt 0.1231
_refine_ls_wR_factor_ref 0.1601
_reflns_number_gt 1512
_reflns_number_total 3385
_reflns_threshold_expression I>\s(I)
_cod_data_source_file xu2446.cif
_cod_data_source_block I
_cod_depositor_comments
;
The following automatic conversions were performed:
'_symmetry_cell_setting' value 'Monoclinic' changed to 'monoclinic'
according to '/home/saulius/struct/CIF-dictionaries/cif_core.dic'
dictionary named 'cif_core.dic' version 2.4.1 from 2010-06-29.

Automatic conversion script
Id: cif_fix_enum 1527 2010-12-29 10:47:43Z saulius 

The following automatic conversions were performed:

'_symmetry_cell_setting' value 'Monoclinic' changed to 'monoclinic'
according to /home/saulius/struct/CIF-dictionaries/cif_core.dic
dictionary named 'cif_core.dic' version 2.4.1 from 2010-06-29.

Automatic conversion script
Id: cif_fix_values 1715 2011-07-08 13:25:40Z adriana 
;
_cod_original_sg_symbol_H-M 'P 21/n'
_cod_database_code 2219467
_cod_database_fobs_code 2219467

loop_
_symmetry_equiv_pos_as_xyz
'x, y, z'
'-x+1/2, y+1/2, -z+1/2'
'-x, -y, -z'
'x-1/2, -y-1/2, z-1/2'

loop_
_atom_site_type_symbol
_atom_site_label
_atom_site_fract_x
_atom_site_fract_y
_atom_site_fract_z
_atom_site_U_iso_or_equiv
_atom_site_adp_type
_atom_site_calc_flag
_atom_site_refinement_flags
_atom_site_occupancy
N N1 -0.1726(2) 0.09197(8) 0.39856(18) 0.0718(5) Uani d . 1
H H1C -0.1979 0.0491 0.4346 0.108 Uiso d R 1
H H1D -0.0626 0.1054 0.4635 0.108 Uiso d R 1
O O1 0.31760(19) 0.22455(7) 0.73435(18) 0.0944(5) Uani d . 1
H H1B 0.2331 0.2051 0.6786 0.142 Uiso calc R 1
O O2 0.24997(18) 0.03674(7) 0.51894(15) 0.0832(5) Uani d . 1
O O3 0.14101(19) 0.13370(8) 0.56381(18) 0.0948(5) Uani d . 1
C C1 0.6069(3) 0.20988(10) 0.8318(2) 0.0692(6) Uani d . 1
H H1A 0.6176 0.2530 0.8763 0.083 Uiso calc R 1
C C2 0.4523(3) 0.18561(9) 0.7481(2) 0.0636(5) Uani d . 1
C C3 0.4321(2) 0.12071(9) 0.67629(19) 0.0561(5) Uani d . 1
C C4 0.5718(3) 0.08253(9) 0.69633(19) 0.0604(5) Uani d . 1
H H4A 0.5597 0.0398 0.6498 0.072 Uiso calc R 1
C C5 0.7325(3) 0.10544(10) 0.7844(2) 0.0629(5) Uani d . 1
C C6 0.8758(3) 0.06627(12) 0.8062(3) 0.0930(7) Uani d . 1
H H6A 0.8654 0.0229 0.7626 0.112 Uiso calc R 1
C C7 1.0287(3) 0.09073(16) 0.8897(3) 0.1178(10) Uani d . 1
H H7A 1.1223 0.0642 0.9027 0.141 Uiso calc R 1
C C8 1.0468(3) 0.15586(15) 0.9569(3) 0.1102(9) Uani d . 1
H H8A 1.1524 0.1724 1.0137 0.132 Uiso calc R 1
C C9 0.9119(3) 0.19463(12) 0.9394(2) 0.0838(6) Uani d . 1
H H9A 0.9256 0.2375 0.9852 0.101 Uiso calc R 1
C C10 0.7497(3) 0.17107(10) 0.8523(2) 0.0623(5) Uani d . 1
C C11 0.2638(3) 0.09412(11) 0.5796(2) 0.0669(6) Uani d . 1
C C12 -0.2927(3) 0.14545(10) 0.4042(2) 0.0772(6) Uani d . 1
H H12A -0.2619 0.1895 0.3749 0.093 Uiso calc R 1
H H12B -0.2893 0.1495 0.5061 0.093 Uiso calc R 1
C C13 -0.4652(3) 0.12680(12) 0.3005(3) 0.0900(7) Uani d . 1
H H13A -0.5412 0.1634 0.3004 0.108 Uiso calc R 1
H H13B -0.5001 0.0853 0.3366 0.108 Uiso calc R 1
C C14 -0.4732(3) 0.11527(13) 0.1424(3) 0.0995(8) Uani d . 1
H H14A -0.5837 0.0996 0.0798 0.119 Uiso calc R 1
H H14B -0.4525 0.1583 0.1015 0.119 Uiso calc R 1
C C15 -0.3471(3) 0.06288(13) 0.1397(2) 0.0857(7) Uani d . 1
H H15A -0.3759 0.0184 0.1690 0.103 Uiso calc R 1
H H15B -0.3490 0.0589 0.0383 0.103 Uiso calc R 1
C C16 -0.1763(3) 0.08263(11) 0.2440(3) 0.0852(7) Uani d . 1
H H16A -0.0979 0.0471 0.2439 0.102 Uiso calc R 1
H H16B -0.1434 0.1251 0.2097 0.102 Uiso calc R 1

loop_
_atom_site_aniso_label
_atom_site_aniso_U_11
_atom_site_aniso_U_22
_atom_site_aniso_U_33
_atom_site_aniso_U_12
_atom_site_aniso_U_13
_atom_site_aniso_U_23
N1 0.0655(12) 0.0642(11) 0.0731(11) -0.0064(8) 0.0116(9) 0.0044(8)
O1 0.0755(11) 0.0761(10) 0.1167(13) 0.0101(8) 0.0186(9) -0.0260(8)
O2 0.0942(12) 0.0604(9) 0.0768(10) -0.0154(7) 0.0110(8) -0.0074(7)
O3 0.0677(11) 0.0869(11) 0.1111(13) -0.0032(9) 0.0121(9) -0.0172(9)
C1 0.0774(16) 0.0539(11) 0.0683(13) -0.0059(11) 0.0182(12) -0.0120(9)
C2 0.0689(15) 0.0538(12) 0.0641(12) 0.0031(11) 0.0203(11) -0.0032(9)
C3 0.0682(14) 0.0483(10) 0.0481(10) -0.0035(9) 0.0176(9) 0.0014(8)
C4 0.0753(15) 0.0505(11) 0.0529(11) -0.0009(10) 0.0211(10) -0.0031(8)
C5 0.0656(14) 0.0660(13) 0.0545(11) 0.0015(11) 0.0192(10) -0.0012(9)
C6 0.0789(19) 0.0897(16) 0.0979(17) 0.0125(14) 0.0187(14) -0.0205(13)
C7 0.071(2) 0.130(2) 0.131(2) 0.0165(16) 0.0138(17) -0.0327(19)
C8 0.0669(19) 0.126(2) 0.119(2) -0.0029(16) 0.0122(15) -0.0265(18)
C9 0.0794(17) 0.0836(15) 0.0786(15) -0.0114(13) 0.0181(13) -0.0138(12)
C10 0.0655(14) 0.0637(13) 0.0536(11) -0.0056(10) 0.0174(10) -0.0023(9)
C11 0.0755(16) 0.0566(13) 0.0604(12) -0.0084(12) 0.0160(11) 0.0031(10)
C12 0.1010(19) 0.0594(13) 0.0748(14) -0.0006(12) 0.0371(14) 0.0028(10)
C13 0.0788(18) 0.0879(16) 0.1040(19) 0.0125(13) 0.0351(15) 0.0085(14)
C14 0.0805(18) 0.116(2) 0.0847(17) 0.0087(15) 0.0112(13) 0.0173(15)
C15 0.0853(19) 0.1038(18) 0.0645(13) -0.0124(14) 0.0239(13) -0.0070(12)
C16 0.0800(18) 0.0910(16) 0.0915(16) -0.0034(13) 0.0401(14) -0.0088(13)

loop_
_atom_type_symbol
_atom_type_description
_atom_type_scat_dispersion_real
_atom_type_scat_dispersion_imag
_atom_type_scat_source
C C 0.0033 0.0016 'International Tables Vol C Tables 4.2.6.8 and 6.1.1.4'
H H 0.0000 0.0000 'International Tables Vol C Tables 4.2.6.8 and 6.1.1.4'
N N 0.0061 0.0033 'International Tables Vol C Tables 4.2.6.8 and 6.1.1.4'
O O 0.0106 0.0060 'International Tables Vol C Tables 4.2.6.8 and 6.1.1.4'

loop_
_geom_angle_atom_site_label_1
_geom_angle_atom_site_label_2
_geom_angle_atom_site_label_3
_geom_angle
C12 N1 C16 111.63(16)
C12 N1 H1C 109.7
C16 N1 H1C 109.4
C12 N1 H1D 108.9
C16 N1 H1D 109.2
H1C N1 H1D 108.0
C2 O1 H1B 109.5
C2 C1 C10 121.22(18)
C2 C1 H1A 119.4
C10 C1 H1A 119.4
O1 C2 C1 118.97(18)
O1 C2 C3 120.30(19)
C1 C2 C3 120.74(19)
C4 C3 C2 118.14(18)
C4 C3 C11 120.27(18)
C2 C3 C11 121.58(19)
C3 C4 C5 122.53(18)
C3 C4 H4A 118.7
C5 C4 H4A 118.7
C6 C5 C4 122.70(19)
C6 C5 C10 119.1(2)
C4 C5 C10 118.21(18)
C7 C6 C5 120.9(2)
C7 C6 H6A 119.6
C5 C6 H6A 119.6
C6 C7 C8 120.4(2)
C6 C7 H7A 119.8
C8 C7 H7A 119.8
C9 C8 C7 120.3(2)
C9 C8 H8A 119.8
C7 C8 H8A 119.8
C8 C9 C10 121.0(2)
C8 C9 H9A 119.5
C10 C9 H9A 119.5
C1 C10 C5 119.13(19)
C1 C10 C9 122.6(2)
C5 C10 C9 118.3(2)
O2 C11 O3 123.8(2)
O2 C11 C3 120.0(2)
O3 C11 C3 116.16(19)
N1 C12 C13 110.18(17)
N1 C12 H12A 109.6
C13 C12 H12A 109.6
N1 C12 H12B 109.6
C13 C12 H12B 109.6
H12A C12 H12B 108.1
C12 C13 C14 111.27(19)
C12 C13 H13A 109.4
C14 C13 H13A 109.4
C12 C13 H13B 109.4
C14 C13 H13B 109.4
H13A C13 H13B 108.0
C15 C14 C13 110.99(19)
C15 C14 H14A 109.4
C13 C14 H14A 109.4
C15 C14 H14B 109.4
C13 C14 H14B 109.4
H14A C14 H14B 108.0
C16 C15 C14 111.0(2)
C16 C15 H15A 109.4
C14 C15 H15A 109.4
C16 C15 H15B 109.4
C14 C15 H15B 109.4
H15A C15 H15B 108.0
N1 C16 C15 110.30(17)
N1 C16 H16A 109.6
C15 C16 H16A 109.6
N1 C16 H16B 109.6
C15 C16 H16B 109.6
H16A C16 H16B 108.1

loop_
_geom_bond_atom_site_label_1
_geom_bond_atom_site_label_2
_geom_bond_distance
N1 C12 1.487(2)
N1 C16 1.482(3)
N1 H1C 0.9601
N1 H1D 0.9600
O1 C2 1.357(2)
O1 H1B 0.8200
O2 C11 1.244(2)
O3 C11 1.276(2)
C1 C2 1.363(3)
C1 C10 1.400(3)
C1 H1A 0.9300
C2 C3 1.417(2)
C3 C4 1.372(3)
C3 C11 1.498(3)
C4 C5 1.404(3)
C4 H4A 0.9300
C5 C6 1.404(3)
C5 C10 1.416(2)
C6 C7 1.353(3)
C6 H6A 0.9300
C7 C8 1.403(3)
C7 H7A 0.9300
C8 C9 1.348(3)
C8 H8A 0.9300
C9 C10 1.417(3)
C9 H9A 0.9300
C12 C13 1.498(3)
C12 H12A 0.9700
C12 H12B 0.9700
C13 C14 1.509(3)
C13 H13A 0.9700
C13 H13B 0.9700
C14 C15 1.502(3)
C14 H14A 0.9700
C14 H14B 0.9700
C15 C16 1.494(3)
C15 H15A 0.9700
C15 H15B 0.9700
C16 H16A 0.9700
C16 H16B 0.9700

loop_
_geom_hbond_atom_site_label_D
_geom_hbond_atom_site_label_H
_geom_hbond_atom_site_label_A
_geom_hbond_site_symmetry_A
_geom_hbond_distance_DH
_geom_hbond_distance_HA
_geom_hbond_distance_DA
_geom_hbond_angle_DHA
_geom_hbond_publ_flag
O1 H1B O3 . 0.82 1.77 2.504(2) 149 yes
N1 H1C O2 3_556 0.96 1.83 2.783(2) 173 yes
N1 H1D O3 . 0.96 1.75 2.709(2) 173 yes
C12 H12A O1 4_565 0.97 2.40 3.336(3) 161 yes

loop_
_cod_related_entry_id
_cod_related_entry_database
_cod_related_entry_code
1 ChemSpider 30655608
